data_7229152
loop_
_publ_author_name
'Niu, Chang-Shan'
'Li, Yong'
'Liu, Yun-Bao'
'Ma, Shuang-Gang'
'Liu, Fei'
'Li, Li'
'Xu, Song'
'Wang, Xiao-Jing'
'Liu, Sheng'
'Wang, Ru-Bing'
'Qu, Jing'
'Yu, Shi-Shan'

_publ_section_title
;
 Biological and chemical guided isolation of 3,4-secograyanane
 diterpenoids from the roots of Pieris formosa
;
_journal_issue 69
_journal_name_full 'RSC Adv.'
_journal_page_first 43921
_journal_paper_doi 10.1039/C7RA08635K
_journal_volume 7
_journal_year 2017
_chemical_formula_moiety 'C31 H42 O14, C O, 0.26308(O)'
_chemical_formula_sum 'C32 H42 O15.26'
_chemical_formula_weight 670.84
_chemical_name_systematic 'secopierisformoside N'
_space_group_crystal_system orthorhombic
_space_group_IT_number 19
_space_group_name_Hall 'P 2ac 2ab'
_space_group_name_H-M_alt 'P 21 21 21'
_symmetry_space_group_name_Hall 'P 2ac 2ab'
_symmetry_space_group_name_H-M 'P 21 21 21'
_atom_sites_solution_hydrogens geom
_audit_creation_date 2015-11-06
_audit_creation_method
;
  Olex2 1.1
  (compiled 2011.02.15 svn.r1672, GUI svn.r3494)
;
_audit_update_record
;
2017-05-07 deposited with the CCDC.
2017-08-23 downloaded from the CCDC.
;
_cell_angle_alpha 90
_cell_angle_beta 90
_cell_angle_gamma 90
_cell_formula_units_Z 4
_cell_length_a 12.7605(3)
_cell_length_b 15.5108(5)
_cell_length_c 16.9324(4)
_cell_measurement_reflns_used 5588
_cell_measurement_temperature 102.8
_cell_measurement_theta_max 70.7746
_cell_measurement_theta_min 3.4607
_cell_volume 3351.35(16)
_computing_cell_refinement
;
CrysAlisPro, Agilent Technologies,
Version 1.171.35.11 (release 16-05-2011 CrysAlis171 .NET)
(compiled May 16 2011,17:55:39)
;
_computing_data_collection
;
CrysAlisPro, Agilent Technologies,
Version 1.171.35.11 (release 16-05-2011 CrysAlis171 .NET)
(compiled May 16 2011,17:55:39)
;
_computing_data_reduction
;
CrysAlisPro, Agilent Technologies,
Version 1.171.35.11 (release 16-05-2011 CrysAlis171 .NET)
(compiled May 16 2011,17:55:39)
;
_computing_molecular_graphics
;
O. V. Dolomanov, L. J. Bourhis, R. J. Gildea, J. A. K. Howard and H. Puschmann,
OLEX2: a complete structure solution, refinement and analysis program.
J. Appl. Cryst. (2009). 42, 339-341.
;
_computing_publication_material
;
O. V. Dolomanov, L. J. Bourhis, R. J. Gildea, J. A. K. Howard and H. Puschmann,
OLEX2: a complete structure solution, refinement and analysis program.
J. Appl. Cryst. (2009). 42, 339-341.
;
_computing_structure_refinement 'SHELXL-2014/7 (Sheldrick, 2014)'
_computing_structure_solution 'A short history of SHELX (Sheldrick, 2007)/Bruker'
_diffrn_ambient_temperature 102.8
_diffrn_detector_area_resol_mean 16.0971
_diffrn_measured_fraction_theta_full 1.000
_diffrn_measured_fraction_theta_max 0.992
_diffrn_measurement_details
;
#__ type_ start__ end____ width___ exp.time_
  1 omega  -20.00   11.00   1.0000    1.5000
omega____ theta____ kappa____ phi______ frames
    -       -3.5000   57.0000  146.0000 31

#__ type_ start__ end____ width___ exp.time_
  2 omega  -72.00  -22.00   1.0000    1.5000
omega____ theta____ kappa____ phi______ frames
    -       -3.5000  -37.0000    0.0000 50

#__ type_ start__ end____ width___ exp.time_
  3 omega   25.00  101.00   1.0000    1.5000
omega____ theta____ kappa____ phi______ frames
    -       36.8122   37.0000 -180.0000 76

#__ type_ start__ end____ width___ exp.time_
  4 omega   18.00   92.00   1.0000    1.5000
omega____ theta____ kappa____ phi______ frames
    -       36.8122   37.0000  -90.0000 74

#__ type_ start__ end____ width___ exp.time_
  5 omega   69.00   96.00   1.0000    1.5000
omega____ theta____ kappa____ phi______ frames
    -       36.8122 -165.0000  -90.0000 27

#__ type_ start__ end____ width___ exp.time_
  6 omega   23.00   87.00   1.0000    1.5000
omega____ theta____ kappa____ phi______ frames
    -       36.8122   37.0000    0.0000 64

#__ type_ start__ end____ width___ exp.time_
  7 omega   42.00   98.00   1.0000    2.0000
omega____ theta____ kappa____ phi______ frames
    -      108.0000  -45.0000    0.0000 56

#__ type_ start__ end____ width___ exp.time_
  8 omega   91.00  176.00   1.0000    2.0000
omega____ theta____ kappa____ phi______ frames
    -      108.0000   45.0000   30.0000 85

#__ type_ start__ end____ width___ exp.time_
  9 omega   70.00  146.00   1.0000    2.0000
omega____ theta____ kappa____ phi______ frames
    -      108.0000  -15.0000   30.0000 76

#__ type_ start__ end____ width___ exp.time_
 10 omega   45.00   88.00   1.0000    2.0000
omega____ theta____ kappa____ phi______ frames
    -      108.0000  -45.0000  120.0000 43

#__ type_ start__ end____ width___ exp.time_
 11 omega   43.00   97.00   1.0000    2.0000
omega____ theta____ kappa____ phi______ frames
    -      108.0000  -45.0000  -90.0000 54

#__ type_ start__ end____ width___ exp.time_
 12 omega   73.00   98.00   1.0000    2.0000
omega____ theta____ kappa____ phi______ frames
    -      108.0000  -45.0000   60.0000 25

#__ type_ start__ end____ width___ exp.time_
 13 omega   42.00   89.00   1.0000    2.0000
omega____ theta____ kappa____ phi______ frames
    -      108.0000  -45.0000 -150.0000 47

#__ type_ start__ end____ width___ exp.time_
 14 omega   41.00   70.00   1.0000    2.0000
omega____ theta____ kappa____ phi______ frames
    -      108.0000  -45.0000   60.0000 29

#__ type_ start__ end____ width___ exp.time_
 15 omega   50.00  115.00   1.0000    2.0000
omega____ theta____ kappa____ phi______ frames
    -      108.0000 -116.0000 -145.0000 65
;
_diffrn_measurement_device_type 'Xcalibur, Eos, Gemini'
_diffrn_measurement_method '\w scans'
_diffrn_orient_matrix_UB_11 0.1095762000
_diffrn_orient_matrix_UB_12 0.0185857000
_diffrn_orient_matrix_UB_13 -0.0342958000
_diffrn_orient_matrix_UB_21 -0.0131251000
_diffrn_orient_matrix_UB_22 0.0963168000
_diffrn_orient_matrix_UB_23 0.0199544000
_diffrn_orient_matrix_UB_31 0.0488702000
_diffrn_orient_matrix_UB_32 -0.0158212000
_diffrn_orient_matrix_UB_33 0.0818634000
_diffrn_radiation_monochromator graphite
_diffrn_radiation_type 'Cu K\a'
_diffrn_radiation_wavelength 1.5418
_diffrn_reflns_av_R_equivalents 0.0234
_diffrn_reflns_av_unetI/netI 0.0342
_diffrn_reflns_Laue_measured_fraction_full 1.000
_diffrn_reflns_Laue_measured_fraction_max 0.992
_diffrn_reflns_limit_h_max 15
_diffrn_reflns_limit_h_min -15
_diffrn_reflns_limit_k_max 16
_diffrn_reflns_limit_k_min -18
_diffrn_reflns_limit_l_max 20
_diffrn_reflns_limit_l_min -12
_diffrn_reflns_number 12021
_diffrn_reflns_point_group_measured_fraction_full 0.999
_diffrn_reflns_point_group_measured_fraction_max 0.980
_diffrn_reflns_theta_full 67.684
_diffrn_reflns_theta_max 70.911
_diffrn_reflns_theta_min 3.865
_diffrn_source 'Enhance (Cu) X-ray Source'
_exptl_absorpt_coefficient_mu 0.900
_exptl_absorpt_correction_T_max 1.00000
_exptl_absorpt_correction_T_min 0.86699
_exptl_absorpt_correction_type multi-scan
_exptl_absorpt_process_details
;
CrysAlisPro, Agilent Technologies,
Version 1.171.35.11 (release 16-05-2011 CrysAlis171 .NET)
(compiled May 16 2011,17:55:39)
Empirical absorption correction using spherical harmonics,
 implemented in SCALE3 ABSPACK scaling algorithm.
;
_exptl_crystal_density_diffrn 1.330
_exptl_crystal_F_000 1424
_exptl_crystal_size_max 0.450
_exptl_crystal_size_mid 0.400
_exptl_crystal_size_min 0.400
_refine_diff_density_max 0.199
_refine_diff_density_min -0.300
_refine_diff_density_rms 0.041
_refine_ls_abs_structure_details
;
 Flack x determined using 2505 quotients [(I+)-(I-)]/[(I+)+(I-)]
 (Parsons, Flack and Wagner, Acta Cryst. B69 (2013) 249-259).
;
_refine_ls_abs_structure_Flack 0.04(7)
_refine_ls_extinction_method none
_refine_ls_goodness_of_fit_ref 1.031
_refine_ls_hydrogen_treatment constr
_refine_ls_matrix_type full
_refine_ls_number_parameters 462
_refine_ls_number_reflns 6334
_refine_ls_number_restraints 0
_refine_ls_restrained_S_all 1.031
_refine_ls_R_factor_all 0.0388
_refine_ls_R_factor_gt 0.0366
_refine_ls_shift/su_max 0.000
_refine_ls_shift/su_mean 0.000
_refine_ls_structure_factor_coef Fsqd
_refine_ls_weighting_details 'w=1/[\s^2^(Fo^2^)+(0.0522P)^2^+0.7858P] where P=(Fo^2^+2Fc^2^)/3'
_refine_ls_weighting_scheme calc
_refine_ls_wR_factor_gt 0.0931
_refine_ls_wR_factor_ref 0.0951
_reflns_Friedel_coverage 0.766
_reflns_Friedel_fraction_full 0.998
_reflns_Friedel_fraction_max 0.965
_reflns_number_gt 6045
_reflns_number_total 6334
_reflns_threshold_expression 'I > 2\s(I)'
_cod_data_source_file c7ra08635k2.cif
_cod_data_source_block exp_3590
_cod_database_code 7229152
_reflns_odcompleteness_completeness 99.91
_reflns_odcompleteness_iscentric 1
_reflns_odcompleteness_theta 66.97
_shelx_estimated_absorpt_t_max 0.715
_shelx_estimated_absorpt_t_min 0.687
_shelx_shelxl_version_number 2014/7
_shelx_space_group_comment
;
The symmetry employed for this shelxl refinement is uniquely defined
by the following loop, which should always be used as a source of
symmetry information in preference to the above space-group names.
They are only intended as comments.
;

loop_
_space_group_symop_operation_xyz
'x, y, z'
'-x+1/2, -y, z+1/2'
'x+1/2, -y+1/2, -z'
'-x, y+1/2, -z+1/2'

loop_
_atom_site_label
_atom_site_type_symbol
_atom_site_fract_x
_atom_site_fract_y
_atom_site_fract_z
_atom_site_U_iso_or_equiv
_atom_site_adp_type
_atom_site_occupancy
_atom_site_site_symmetry_order
_atom_site_calc_flag
_atom_site_refinement_flags_posn
_atom_site_refinement_flags_adp
_atom_site_refinement_flags_occupancy
_atom_site_disorder_assembly
_atom_site_disorder_group
O5 O 0.76431(14) 0.81442(12) 0.13323(10) 0.0197(4) Uani 1 1 d . . . . .
O9 O 0.76235(14) 1.07812(12) -0.04023(11) 0.0209(4) Uani 1 1 d . . . . .
O4 O 0.72226(13) 0.72265(12) 0.00467(10) 0.0198(4) Uani 1 1 d . . . . .
H4 H 0.7161 0.6773 -0.0221 0.030 Uiso 1 1 calc R U . . .
O13 O 0.98934(13) 0.96671(12) 0.09391(10) 0.0189(4) Uani 1 1 d . . . . .
O6 O 0.90037(15) 0.81389(14) 0.21878(11) 0.0273(4) Uani 1 1 d . . . . .
O8 O 0.60667(14) 0.96422(13) 0.05619(12) 0.0248(4) Uani 1 1 d . . . . .
O7 O 0.77957(13) 0.96778(12) 0.08336(10) 0.0186(4) Uani 1 1 d . . . . .
O11 O 0.92216(14) 1.12179(12) 0.04901(11) 0.0210(4) Uani 1 1 d . . . . .
O14 O 1.14518(16) 0.90074(14) 0.10648(11) 0.0300(5) Uani 1 1 d . . . . .
O2 O 0.92965(14) 0.76298(12) -0.18801(10) 0.0218(4) Uani 1 1 d . . . . .
O1 O 0.82649(15) 0.58149(12) 0.05912(11) 0.0248(4) Uani 1 1 d . . . . .
O12 O 1.08328(16) 1.16652(14) 0.08644(13) 0.0328(5) Uani 1 1 d . . . . .
O10 O 0.69070(15) 1.00793(14) -0.14354(12) 0.0291(5) Uani 1 1 d . . . . .
C29 C 1.0734(2) 0.93979(16) 0.13511(15) 0.0186(5) Uani 1 1 d . . . . .
C9 C 0.86852(19) 0.80086(16) -0.12153(14) 0.0176(5) Uani 1 1 d . . . . .
C12 C 0.80060(19) 0.90526(16) 0.02191(14) 0.0171(5) Uani 1 1 d . . . . .
H12 H 0.7354 0.8937 -0.0091 0.021 Uiso 1 1 calc R U . . .
C17 C 0.95346(19) 1.09680(17) -0.03100(15) 0.0198(5) Uani 1 1 d . . . . .
C23 C 0.6784(2) 0.98874(17) 0.09622(15) 0.0209(5) Uani 1 1 d . . . . .
C6 C 0.9051(2) 0.65206(17) -0.09593(15) 0.0205(5) Uani 1 1 d . . . . .
H6A H 0.9554 0.6131 -0.0693 0.025 Uiso 1 1 calc R U . . .
H6B H 0.8358 0.6236 -0.0987 0.025 Uiso 1 1 calc R U . . .
C28 C 0.9382(2) 1.1764(2) 0.17633(17) 0.0319(7) Uani 1 1 d . . . . .
H28A H 0.8766 1.2123 0.1659 0.048 Uiso 1 1 calc R U . . .
H28B H 0.9868 1.2078 0.2107 0.048 Uiso 1 1 calc R U . . .
H28C H 0.9163 1.1229 0.2024 0.048 Uiso 1 1 calc R U . . .
C13 C 0.83501(18) 0.82251(17) 0.06683(14) 0.0167(5) Uani 1 1 d . . . . .
H13 H 0.9079 0.8307 0.0871 0.020 Uiso 1 1 calc R U . . .
C8 C 0.75501(19) 0.79772(17) -0.14995(15) 0.0202(5) Uani 1 1 d . . . . .
H8A H 0.7498 0.8251 -0.2019 0.030 Uiso 1 1 calc R U . . .
H8B H 0.7102 0.8285 -0.1123 0.030 Uiso 1 1 calc R U . . .
H8C H 0.7322 0.7375 -0.1538 0.030 Uiso 1 1 calc R U . . .
C4 C 0.82955(18) 0.73740(16) 0.02141(14) 0.0170(5) Uani 1 1 d . . . . .
C18 C 0.99481(19) 0.95210(17) 0.00896(14) 0.0175(5) Uani 1 1 d . . . . .
H18 H 1.0373 0.8993 -0.0021 0.021 Uiso 1 1 calc R U . . .
C1 C 0.7997(2) 0.62554(18) 0.13235(15) 0.0229(5) Uani 1 1 d . . . . .
H1A H 0.8291 0.6024 0.1821 0.027 Uiso 1 1 calc R U . . .
H1B H 0.7286 0.6505 0.1370 0.027 Uiso 1 1 calc R U . . .
C7 C 0.9434(2) 0.67719(18) -0.17660(15) 0.0230(6) Uani 1 1 d . . . . .
C19 C 0.86177(19) 1.04064(16) -0.06024(15) 0.0186(5) Uani 1 1 d . . . . .
H19 H 0.8659 1.0404 -0.1192 0.022 Uiso 1 1 calc R U . . .
C10 C 0.90626(19) 0.89537(17) -0.11385(14) 0.0178(5) Uani 1 1 d . . . . .
H10 H 0.8650 0.9281 -0.1541 0.021 Uiso 1 1 calc R U . . .
C3 C 0.9887(2) 0.66259(18) 0.09363(16) 0.0229(5) Uani 1 1 d . . . . .
H3A H 1.0035 0.6157 0.1308 0.034 Uiso 1 1 calc R U . . .
H3B H 1.0105 0.7176 0.1169 0.034 Uiso 1 1 calc R U . . .
H3C H 1.0273 0.6528 0.0444 0.034 Uiso 1 1 calc R U . . .
O3 O 0.98227(18) 0.63214(14) -0.22640(12) 0.0332(5) Uani 1 1 d . . . . .
C25 C 0.6820(2) 1.05896(17) -0.09041(16) 0.0231(5) Uani 1 1 d . . . . .
C15 C 1.0664(2) 0.99787(18) -0.11946(15) 0.0210(5) Uani 1 1 d . . . . .
H15A H 1.0361 1.0399 -0.1571 0.025 Uiso 1 1 calc R U . . .
H15B H 1.1432 0.9972 -0.1276 0.025 Uiso 1 1 calc R U . . .
C2 C 0.8721(2) 0.66523(17) 0.07630(15) 0.0199(5) Uani 1 1 d . . . . .
C24 C 0.6686(2) 1.0479(2) 0.16581(19) 0.0353(7) Uani 1 1 d . . . . .
H24A H 0.6825 1.1073 0.1491 0.053 Uiso 1 1 calc R U . . .
H24B H 0.7195 1.0312 0.2064 0.053 Uiso 1 1 calc R U . . .
H24C H 0.5976 1.0440 0.1875 0.053 Uiso 1 1 calc R U . . .
C5 C 0.89818(19) 0.73939(17) -0.05345(15) 0.0179(5) Uani 1 1 d . . . . .
H5 H 0.9708 0.7549 -0.0364 0.021 Uiso 1 1 calc R U . . .
C11 C 0.88545(19) 0.94441(16) -0.03219(14) 0.0170(5) Uani 1 1 d . . . . .
C22 C 0.7241(3) 0.7969(2) 0.26715(16) 0.0347(7) Uani 1 1 d . . . . .
H22A H 0.6786 0.8478 0.2686 0.052 Uiso 1 1 calc R U . . .
H22B H 0.7568 0.7887 0.3190 0.052 Uiso 1 1 calc R U . . .
H22C H 0.6823 0.7459 0.2538 0.052 Uiso 1 1 calc R U . . .
C14 C 1.0223(2) 0.90761(18) -0.13814(15) 0.0206(5) Uani 1 1 d . . . . .
H14A H 1.0654 0.8639 -0.1105 0.025 Uiso 1 1 calc R U . . .
H14B H 1.0289 0.8970 -0.1956 0.025 Uiso 1 1 calc R U . . .
C27 C 0.9916(2) 1.15520(18) 0.09996(17) 0.0249(6) Uani 1 1 d . . . . .
C30 C 1.0667(2) 0.96692(19) 0.22053(15) 0.0241(6) Uani 1 1 d . . . . .
H30A H 0.9951 0.9555 0.2403 0.029 Uiso 1 1 calc R U . . .
H30B H 1.0794 1.0297 0.2243 0.029 Uiso 1 1 calc R U . . .
C26 C 0.5852(2) 1.1087(2) -0.07100(18) 0.0306(6) Uani 1 1 d . . . . .
H26A H 0.5976 1.1440 -0.0239 0.046 Uiso 1 1 calc R U . . .
H26B H 0.5274 1.0687 -0.0609 0.046 Uiso 1 1 calc R U . . .
H26C H 0.5670 1.1463 -0.1155 0.046 Uiso 1 1 calc R U . . .
C21 C 0.8075(2) 0.80950(18) 0.20605(15) 0.0226(6) Uani 1 1 d . . . . .
C16 C 1.04283(19) 1.02899(18) -0.03312(15) 0.0203(5) Uani 1 1 d . . . . .
H16 H 1.1074 1.0501 -0.0058 0.024 Uiso 1 1 calc R U . . .
C31 C 1.1451(3) 0.9200(2) 0.27225(17) 0.0317(7) Uani 1 1 d . . . . .
H31A H 1.2162 0.9309 0.2528 0.048 Uiso 1 1 calc R U . . .
H31B H 1.1307 0.8579 0.2707 0.048 Uiso 1 1 calc R U . . .
H31C H 1.1390 0.9407 0.3267 0.048 Uiso 1 1 calc R U . . .
C20 C 0.9705(2) 1.17880(18) -0.07789(17) 0.0262(6) Uani 1 1 d . . . . .
H20A H 0.9082 1.2155 -0.0737 0.039 Uiso 1 1 calc R U . . .
H20B H 0.9828 1.1643 -0.1335 0.039 Uiso 1 1 calc R U . . .
H20C H 1.0315 1.2096 -0.0569 0.039 Uiso 1 1 calc R U . . .
O15 O 1.2613(5) 1.0996(4) 0.1744(4) 0.0535(19) Uani 0.475(7) 1 d . . P A 1
O17 O 0.7441(7) 1.2687(7) 0.0279(7) 0.048(4) Uani 0.263(9) 1 d . . . . .
O16 O 1.3469(8) 1.0744(6) 0.1244(9) 0.133(5) Uani 0.525(7) 1 d . . P A 2
C32 C 1.3459(11) 1.0777(7) 0.0277(7) 0.088(4) Uani 0.525(7) 1 d . . P A 2
C33 C 1.3500(12) 1.0469(8) 0.1959(6) 0.078(4) Uani 0.475(7) 1 d . . P A 1

loop_
_atom_site_aniso_label
_atom_site_aniso_U_11
_atom_site_aniso_U_22
_atom_site_aniso_U_33
_atom_site_aniso_U_23
_atom_site_aniso_U_13
_atom_site_aniso_U_12
O5 0.0184(8) 0.0274(10) 0.0132(8) -0.0006(7) 0.0014(7) 0.0011(7)
O9 0.0172(8) 0.0238(9) 0.0219(9) -0.0010(7) -0.0026(7) 0.0036(7)
O4 0.0144(8) 0.0264(9) 0.0185(8) -0.0024(7) -0.0034(7) -0.0016(7)
O13 0.0154(8) 0.0265(9) 0.0149(8) -0.0040(7) -0.0018(7) 0.0005(7)
O6 0.0265(10) 0.0366(11) 0.0188(9) -0.0018(8) -0.0049(8) 0.0030(9)
O8 0.0161(8) 0.0305(10) 0.0279(10) -0.0022(8) 0.0008(8) 0.0006(7)
O7 0.0164(8) 0.0239(9) 0.0157(8) -0.0043(7) 0.0002(7) 0.0008(7)
O11 0.0204(9) 0.0227(9) 0.0199(9) -0.0041(7) -0.0008(7) -0.0006(7)
O14 0.0238(10) 0.0444(12) 0.0218(9) -0.0064(9) -0.0035(8) 0.0127(9)
O2 0.0226(9) 0.0276(10) 0.0150(8) -0.0052(7) 0.0026(7) -0.0010(8)
O1 0.0298(10) 0.0219(9) 0.0228(9) -0.0007(8) -0.0015(8) -0.0020(8)
O12 0.0239(10) 0.0410(12) 0.0334(11) -0.0121(10) -0.0009(9) -0.0066(9)
O10 0.0249(10) 0.0334(11) 0.0291(10) -0.0037(9) -0.0078(8) 0.0026(8)
C29 0.0171(11) 0.0210(12) 0.0179(12) -0.0003(10) -0.0028(10) -0.0024(10)
C9 0.0156(11) 0.0248(13) 0.0125(11) -0.0038(10) 0.0016(9) 0.0009(10)
C12 0.0149(11) 0.0211(12) 0.0153(11) -0.0031(10) -0.0001(9) -0.0004(9)
C17 0.0188(12) 0.0228(13) 0.0178(12) -0.0036(10) -0.0003(10) 0.0005(10)
C23 0.0166(12) 0.0258(13) 0.0204(12) 0.0014(11) 0.0031(10) 0.0026(10)
C6 0.0178(11) 0.0246(13) 0.0190(12) -0.0038(10) -0.0009(10) 0.0029(10)
C28 0.0316(15) 0.0362(17) 0.0277(15) -0.0121(13) -0.0002(12) 0.0000(13)
C13 0.0146(11) 0.0224(12) 0.0130(11) -0.0001(9) 0.0007(9) 0.0009(9)
C8 0.0191(12) 0.0247(13) 0.0169(11) 0.0007(10) -0.0043(10) -0.0014(10)
C4 0.0130(11) 0.0233(13) 0.0146(11) 0.0007(10) -0.0008(9) 0.0004(9)
C18 0.0137(11) 0.0258(13) 0.0128(11) -0.0038(9) 0.0001(9) 0.0000(10)
C1 0.0242(13) 0.0259(13) 0.0186(12) 0.0015(11) -0.0029(10) 0.0005(10)
C7 0.0219(12) 0.0269(14) 0.0203(13) -0.0049(11) -0.0022(10) 0.0012(11)
C19 0.0175(11) 0.0205(12) 0.0178(11) -0.0008(10) -0.0005(10) 0.0007(10)
C10 0.0168(12) 0.0239(13) 0.0126(11) -0.0017(10) 0.0000(9) 0.0004(10)
C3 0.0187(12) 0.0289(14) 0.0210(13) -0.0003(11) -0.0027(10) 0.0062(10)
O3 0.0424(12) 0.0349(11) 0.0222(10) -0.0090(9) 0.0069(9) 0.0055(10)
C25 0.0196(12) 0.0245(13) 0.0252(13) 0.0044(12) -0.0050(10) 0.0009(10)
C15 0.0184(12) 0.0263(13) 0.0183(12) -0.0001(10) 0.0033(10) 0.0000(10)
C2 0.0208(12) 0.0200(12) 0.0190(12) -0.0021(10) -0.0022(10) 0.0019(10)
C24 0.0258(14) 0.0440(18) 0.0362(16) -0.0178(15) 0.0045(13) 0.0030(13)
C5 0.0139(11) 0.0240(13) 0.0158(11) -0.0029(10) -0.0017(9) 0.0008(9)
C11 0.0144(11) 0.0225(12) 0.0140(11) -0.0012(9) -0.0011(9) -0.0005(9)
C22 0.0357(16) 0.052(2) 0.0169(13) -0.0006(13) 0.0034(12) -0.0040(15)
C14 0.0182(12) 0.0266(13) 0.0168(12) -0.0030(10) 0.0031(10) -0.0004(10)
C27 0.0268(14) 0.0233(13) 0.0246(14) -0.0037(11) -0.0024(11) -0.0012(11)
C30 0.0224(13) 0.0317(15) 0.0181(12) -0.0056(11) -0.0027(10) -0.0014(11)
C26 0.0211(13) 0.0356(16) 0.0349(15) 0.0028(13) -0.0027(12) 0.0080(12)
C21 0.0278(14) 0.0248(13) 0.0151(12) -0.0025(10) -0.0010(10) 0.0022(11)
C16 0.0169(12) 0.0251(13) 0.0188(12) -0.0027(10) -0.0020(9) -0.0018(10)
C31 0.0400(17) 0.0343(16) 0.0208(13) 0.0003(12) -0.0061(13) -0.0001(13)
C20 0.0286(14) 0.0236(14) 0.0266(14) -0.0005(11) -0.0017(11) -0.0031(11)
O15 0.046(3) 0.063(4) 0.051(3) 0.004(3) 0.002(3) 0.006(3)
O17 0.034(5) 0.045(6) 0.067(7) -0.004(5) -0.009(4) -0.001(4)
O16 0.101(7) 0.095(7) 0.204(13) -0.038(8) 0.033(8) 0.000(5)
C32 0.124(10) 0.068(6) 0.073(7) -0.018(5) 0.015(7) -0.005(6)
C33 0.127(11) 0.069(7) 0.038(5) 0.005(5) -0.015(6) -0.001(7)

loop_
_atom_type_symbol
_atom_type_description
_atom_type_scat_dispersion_real
_atom_type_scat_dispersion_imag
_atom_type_scat_source
C C 0.0181 0.0091 'International Tables Vol C Tables 4.2.6.8 and 6.1.1.4'
H H 0.0000 0.0000 'International Tables Vol C Tables 4.2.6.8 and 6.1.1.4'
O O 0.0492 0.0322 'International Tables Vol C Tables 4.2.6.8 and 6.1.1.4'

loop_
_geom_angle_atom_site_label_1
_geom_angle_atom_site_label_2
_geom_angle_atom_site_label_3
_geom_angle
C21 O5 C13 117.34(19)
C25 O9 C19 115.4(2)
C4 O4 H4 109.5
C29 O13 C18 115.14(19)
C23 O7 C12 117.06(19)
C27 O11 C17 121.2(2)
C7 O2 C9 110.29(19)
C2 O1 C1 60.27(16)
O13 C29 C30 111.4(2)
O14 C29 O13 123.7(2)
O14 C29 C30 124.8(2)
O2 C9 C8 104.23(19)
O2 C9 C10 105.90(19)
O2 C9 C5 101.09(19)
C8 C9 C10 110.6(2)
C8 C9 C5 116.6(2)
C5 C9 C10 116.5(2)
O7 C12 H12 110.1
O7 C12 C13 104.70(19)
O7 C12 C11 107.05(19)
C13 C12 H12 110.1
C11 C12 H12 110.1
C11 C12 C13 114.6(2)
O11 C17 C19 103.87(19)
O11 C17 C16 113.6(2)
O11 C17 C20 107.6(2)
C19 C17 C16 99.6(2)
C20 C17 C19 114.5(2)
C20 C17 C16 116.8(2)
O8 C23 O7 124.2(2)
O8 C23 C24 125.0(2)
O7 C23 C24 110.7(2)
H6A C6 H6B 109.2
C7 C6 H6A 111.3
C7 C6 H6B 111.3
C7 C6 C5 102.5(2)
C5 C6 H6A 111.3
C5 C6 H6B 111.3
H28A C28 H28B 109.5
H28A C28 H28C 109.5
H28B C28 H28C 109.5
C27 C28 H28A 109.5
C27 C28 H28B 109.5
C27 C28 H28C 109.5
O5 C13 C12 105.99(19)
O5 C13 H13 109.0
O5 C13 C4 106.71(19)
C12 C13 H13 109.0
C4 C13 C12 117.0(2)
C4 C13 H13 109.0
C9 C8 H8A 109.5
C9 C8 H8B 109.5
C9 C8 H8C 109.5
H8A C8 H8B 109.5
H8A C8 H8C 109.5
H8B C8 H8C 109.5
O4 C4 C13 106.50(19)
O4 C4 C2 109.9(2)
O4 C4 C5 112.83(19)
C13 C4 C2 107.77(19)
C13 C4 C5 111.7(2)
C5 C4 C2 107.9(2)
O13 C18 H18 109.7
O13 C18 C11 114.12(19)
O13 C18 C16 111.1(2)
C11 C18 H18 109.7
C16 C18 H18 109.7
C16 C18 C11 102.17(19)
O1 C1 H1A 117.8
O1 C1 H1B 117.8
O1 C1 C2 59.74(16)
H1A C1 H1B 114.9
C2 C1 H1A 117.8
C2 C1 H1B 117.8
O2 C7 C6 110.0(2)
O3 C7 O2 121.6(3)
O3 C7 C6 128.4(3)
O9 C19 C17 111.5(2)
O9 C19 H19 106.5
O9 C19 C11 118.4(2)
C17 C19 H19 106.5
C17 C19 C11 106.84(19)
C11 C19 H19 106.5
C9 C10 H10 105.1
C9 C10 C11 118.1(2)
C9 C10 C14 113.0(2)
C11 C10 H10 105.1
C14 C10 H10 105.1
C14 C10 C11 109.26(19)
H3A C3 H3B 109.5
H3A C3 H3C 109.5
H3B C3 H3C 109.5
C2 C3 H3A 109.5
C2 C3 H3B 109.5
C2 C3 H3C 109.5
O9 C25 C26 111.8(2)
O10 C25 O9 122.7(2)
O10 C25 C26 125.5(3)
H15A C15 H15B 107.7
C14 C15 H15A 108.8
C14 C15 H15B 108.8
C14 C15 C16 113.6(2)
C16 C15 H15A 108.8
C16 C15 H15B 108.8
O1 C2 C4 112.6(2)
O1 C2 C1 59.99(17)
O1 C2 C3 114.1(2)
C1 C2 C4 118.1(2)
C1 C2 C3 118.9(2)
C3 C2 C4 118.6(2)
C23 C24 H24A 109.5
C23 C24 H24B 109.5
C23 C24 H24C 109.5
H24A C24 H24B 109.5
H24A C24 H24C 109.5
H24B C24 H24C 109.5
C9 C5 H5 107.1
C6 C5 C9 102.08(19)
C6 C5 C4 113.6(2)
C6 C5 H5 107.1
C4 C5 C9 119.2(2)
C4 C5 H5 107.1
C12 C11 C18 113.05(19)
C12 C11 C19 114.34(19)
C12 C11 C10 116.3(2)
C18 C11 C19 103.31(19)
C18 C11 C10 105.84(19)
C19 C11 C10 102.65(19)
H22A C22 H22B 109.5
H22A C22 H22C 109.5
H22B C22 H22C 109.5
C21 C22 H22A 109.5
C21 C22 H22B 109.5
C21 C22 H22C 109.5
C10 C14 H14A 108.8
C10 C14 H14B 108.8
C15 C14 C10 113.9(2)
C15 C14 H14A 108.8
C15 C14 H14B 108.8
H14A C14 H14B 107.7
O11 C27 C28 109.9(2)
O12 C27 O11 125.1(3)
O12 C27 C28 125.0(3)
C29 C30 H30A 109.1
C29 C30 H30B 109.1
C29 C30 C31 112.5(2)
H30A C30 H30B 107.8
C31 C30 H30A 109.1
C31 C30 H30B 109.1
C25 C26 H26A 109.5
C25 C26 H26B 109.5
C25 C26 H26C 109.5
H26A C26 H26B 109.5
H26A C26 H26C 109.5
H26B C26 H26C 109.5
O5 C21 C22 110.3(2)
O6 C21 O5 124.0(2)
O6 C21 C22 125.6(2)
C17 C16 C15 111.8(2)
C17 C16 H16 111.9
C18 C16 C17 103.0(2)
C18 C16 C15 105.8(2)
C18 C16 H16 111.9
C15 C16 H16 111.9
C30 C31 H31A 109.5
C30 C31 H31B 109.5
C30 C31 H31C 109.5
H31A C31 H31B 109.5
H31A C31 H31C 109.5
H31B C31 H31C 109.5
C17 C20 H20A 109.5
C17 C20 H20B 109.5
C17 C20 H20C 109.5
H20A C20 H20B 109.5
H20A C20 H20C 109.5
H20B C20 H20C 109.5

loop_
_geom_bond_atom_site_label_1
_geom_bond_atom_site_label_2
_geom_bond_distance
O5 C13 1.447(3)
O5 C21 1.353(3)
O9 C19 1.436(3)
O9 C25 1.364(3)
O4 H4 0.8400
O4 C4 1.417(3)
O13 C29 1.346(3)
O13 C18 1.458(3)
O6 C21 1.207(3)
O8 C23 1.201(3)
O7 C12 1.447(3)
O7 C23 1.349(3)
O11 C17 1.465(3)
O11 C27 1.341(3)
O14 C29 1.200(3)
O2 C9 1.490(3)
O2 C7 1.356(3)
O1 C1 1.456(3)
O1 C2 1.453(3)
O12 C27 1.206(4)
O10 C25 1.203(3)
C29 C30 1.509(3)
C9 C8 1.527(3)
C9 C10 1.549(4)
C9 C5 1.543(3)
C12 H12 1.0000
C12 C13 1.555(3)
C12 C11 1.543(3)
C17 C19 1.540(3)
C17 C16 1.552(3)
C17 C20 1.515(4)
C23 C24 1.499(4)
C6 H6A 0.9900
C6 H6B 0.9900
C6 C7 1.502(4)
C6 C5 1.536(3)
C28 H28A 0.9800
C28 H28B 0.9800
C28 H28C 0.9800
C28 C27 1.498(4)
C13 H13 1.0000
C13 C4 1.529(4)
C8 H8A 0.9800
C8 H8B 0.9800
C8 H8C 0.9800
C4 C2 1.553(3)
C4 C5 1.541(3)
C18 H18 1.0000
C18 C11 1.564(3)
C18 C16 1.518(4)
C1 H1A 0.9900
C1 H1B 0.9900
C1 C2 1.461(4)
C7 O3 1.202(3)
C19 H19 1.0000
C19 C11 1.595(3)
C10 H10 1.0000
C10 C11 1.600(3)
C10 C14 1.549(3)
C3 H3A 0.9800
C3 H3B 0.9800
C3 H3C 0.9800
C3 C2 1.516(3)
C25 C26 1.494(4)
C15 H15A 0.9900
C15 H15B 0.9900
C15 C14 1.542(4)
C15 C16 1.569(3)
C24 H24A 0.9800
C24 H24B 0.9800
C24 H24C 0.9800
C5 H5 1.0000
C22 H22A 0.9800
C22 H22B 0.9800
C22 H22C 0.9800
C22 C21 1.497(4)
C14 H14A 0.9900
C14 H14B 0.9900
C30 H30A 0.9900
C30 H30B 0.9900
C30 C31 1.515(4)
C26 H26A 0.9800
C26 H26B 0.9800
C26 H26C 0.9800
C16 H16 1.0000
C31 H31A 0.9800
C31 H31B 0.9800
C31 H31C 0.9800
C20 H20A 0.9800
C20 H20B 0.9800
C20 H20C 0.9800
O15 C33 1.442(14)
O16 C32 1.638(18)

loop_
_geom_torsion_atom_site_label_1
_geom_torsion_atom_site_label_2
_geom_torsion_atom_site_label_3
_geom_torsion_atom_site_label_4
_geom_torsion
O5 C13 C4 O4 53.8(2)
O5 C13 C4 C2 -64.2(2)
O5 C13 C4 C5 177.40(18)
O9 C19 C11 C12 -6.1(3)
O9 C19 C11 C18 -129.3(2)
O9 C19 C11 C10 120.7(2)
O4 C4 C2 O1 35.9(3)
O4 C4 C2 C1 -31.0(3)
O4 C4 C2 C3 172.8(2)
O4 C4 C5 C9 53.8(3)
O4 C4 C5 C6 -66.6(3)
O13 C29 C30 C31 166.0(2)
O13 C18 C11 C12 -31.2(3)
O13 C18 C11 C19 92.9(2)
O13 C18 C11 C10 -159.6(2)
O13 C18 C16 C17 -74.4(2)
O13 C18 C16 C15 168.12(19)
O7 C12 C13 O5 42.5(2)
O7 C12 C13 C4 161.24(18)
O7 C12 C11 C18 68.6(2)
O7 C12 C11 C19 -49.2(3)
O7 C12 C11 C10 -168.64(19)
O11 C17 C19 O9 43.6(3)
O11 C17 C19 C11 -87.2(2)
O11 C17 C16 C18 61.5(3)
O11 C17 C16 C15 174.7(2)
O14 C29 C30 C31 -15.4(4)
O2 C9 C10 C11 -160.13(19)
O2 C9 C10 C14 -30.9(3)
O2 C9 C5 C6 -36.5(2)
O2 C9 C5 C4 -162.5(2)
O1 C1 C2 C4 101.2(2)
O1 C1 C2 C3 -102.6(3)
C29 O13 C18 C11 154.3(2)
C29 O13 C18 C16 -90.8(3)
C9 O2 C7 C6 -7.6(3)
C9 O2 C7 O3 173.2(2)
C9 C10 C11 C12 -18.7(3)
C9 C10 C11 C18 107.7(2)
C9 C10 C11 C19 -144.3(2)
C9 C10 C14 C15 -171.4(2)
C12 O7 C23 O8 -6.1(4)
C12 O7 C23 C24 175.1(2)
C12 C13 C4 O4 -64.6(3)
C12 C13 C4 C2 177.4(2)
C12 C13 C4 C5 59.0(3)
C17 O11 C27 O12 -1.2(4)
C17 O11 C27 C28 178.9(2)
C17 C19 C11 C12 120.7(2)
C17 C19 C11 C18 -2.6(2)
C17 C19 C11 C10 -112.5(2)
C23 O7 C12 C13 -108.6(2)
C23 O7 C12 C11 129.3(2)
C13 O5 C21 O6 2.2(4)
C13 O5 C21 C22 -177.1(2)
C13 C12 C11 C18 -47.0(3)
C13 C12 C11 C19 -164.9(2)
C13 C12 C11 C10 75.7(3)
C13 C4 C2 O1 151.6(2)
C13 C4 C2 C1 84.7(3)
C13 C4 C2 C3 -71.5(3)
C13 C4 C5 C9 -66.2(3)
C13 C4 C5 C6 173.42(19)
C8 C9 C10 C11 87.5(3)
C8 C9 C10 C14 -143.2(2)
C8 C9 C5 C6 75.8(2)
C8 C9 C5 C4 -50.3(3)
C18 O13 C29 O14 -5.4(4)
C18 O13 C29 C30 173.2(2)
C1 O1 C2 C4 -110.4(2)
C1 O1 C2 C3 110.7(3)
C7 O2 C9 C8 -93.2(2)
C7 O2 C9 C10 150.1(2)
C7 O2 C9 C5 28.2(2)
C7 C6 C5 C9 32.5(2)
C7 C6 C5 C4 162.1(2)
C19 O9 C25 O10 6.7(4)
C19 O9 C25 C26 -173.1(2)
C19 C17 C16 C18 -48.4(2)
C19 C17 C16 C15 64.8(2)
C10 C9 C5 C6 -150.6(2)
C10 C9 C5 C4 83.3(3)
C25 O9 C19 C17 151.3(2)
C25 O9 C19 C11 -84.2(3)
C2 C4 C5 C9 175.5(2)
C2 C4 C5 C6 55.1(3)
C5 C9 C10 C11 -48.7(3)
C5 C9 C10 C14 80.6(3)
C5 C6 C7 O2 -16.4(3)
C5 C6 C7 O3 162.7(3)
C5 C4 C2 O1 -87.6(2)
C5 C4 C2 C1 -154.5(2)
C5 C4 C2 C3 49.3(3)
C11 C12 C13 O5 159.46(19)
C11 C12 C13 C4 -81.8(3)
C11 C18 C16 C17 47.7(2)
C11 C18 C16 C15 -69.8(2)
C11 C10 C14 C15 -37.8(3)
C14 C10 C11 C12 -149.7(2)
C14 C10 C11 C18 -23.3(3)
C14 C10 C11 C19 84.7(2)
C14 C15 C16 C17 -103.8(3)
C14 C15 C16 C18 7.6(3)
C27 O11 C17 C19 165.2(2)
C27 O11 C17 C16 57.9(3)
C27 O11 C17 C20 -73.0(3)
C21 O5 C13 C12 -124.3(2)
C21 O5 C13 C4 110.4(2)
C16 C17 C19 O9 161.1(2)
C16 C17 C19 C11 30.3(2)
C16 C18 C11 C12 -151.2(2)
C16 C18 C11 C19 -27.1(2)
C16 C18 C11 C10 80.4(2)
C16 C15 C14 C10 48.4(3)
C20 C17 C19 O9 -73.4(3)
C20 C17 C19 C11 155.8(2)
C20 C17 C16 C18 -172.3(2)
C20 C17 C16 C15 -59.1(3)
